data_7701624
loop_
_publ_author_name
'Alderhami, Suliman A.'
'Collison, David'
'Lewis, David J.'
'McNaughter, Paul D.'
'O'Brien, Paul'
'Spencer, Ben F.'
'Vitorica-Yrezabal, Inigo'
'Whitehead, George'

_publ_section_title
;
 Accessing \g-Ga<sub>2</sub>S<sub>3</sub> by solventless thermolysis of
 gallium xanthates: a low-temperature limit for crystalline products.
;
_journal_issue 41
_journal_name_full 'Dalton transactions (Cambridge, England : 2003)'
_journal_page_first 15605
_journal_page_last 15612
_journal_paper_doi 10.1039/c9dt02061f
_journal_volume 48
_journal_year 2019
_chemical_formula_moiety 'C9 H15 Ga1 O3 S6'
_chemical_formula_sum 'C9 H15 Ga O3 S6'
_chemical_formula_weight 433.29
_chemical_name_systematic 'Gallium(III) ethylxanthate'
_space_group_crystal_system trigonal
_space_group_IT_number 148
_space_group_name_Hall '-R 3'
_space_group_name_H-M_alt 'R -3 :H'
_atom_sites_solution_hydrogens geom
_atom_sites_solution_primary dual
_audit_creation_date 2017-08-29
_audit_creation_method
;
Olex2 1.2
(compiled 2017.08.10 svn.r3458 for OlexSys, GUI svn.r5375)
;
_audit_update_record
;
2019-02-27 deposited with the CCDC.	2019-07-26 downloaded from the CCDC.
;
_cell_angle_alpha 90
_cell_angle_beta 90
_cell_angle_gamma 120
_cell_formula_units_Z 6
_cell_length_a 15.0276(10)
_cell_length_b 15.0276(10)
_cell_length_c 13.1704(8)
_cell_measurement_reflns_used 2280
_cell_measurement_temperature 150.00(10)
_cell_measurement_theta_max 29.1590
_cell_measurement_theta_min 4.3820
_cell_volume 2575.8(3)
_computing_cell_refinement 'CrysAlisPro 1.171.39.30c (Rigaku OD, 2017)'
_computing_data_collection 'CrysAlisPro 1.171.39.30c (Rigaku OD, 2017)'
_computing_data_reduction 'CrysAlisPro 1.171.39.30c (Rigaku OD, 2017)'
_computing_molecular_graphics 'Olex2 (Dolomanov et al., 2009)'
_computing_publication_material 'Olex2 (Dolomanov et al., 2009)'
_computing_structure_refinement 'ShelXL (Sheldrick, 2015)'
_computing_structure_solution 'ShelXT (Sheldrick, 2015)'
_diffrn_ambient_environment N~2~
_diffrn_ambient_temperature 150.00(10)
_diffrn_detector 'CCD plate'
_diffrn_measured_fraction_theta_full 0.991
_diffrn_measured_fraction_theta_max 0.825
_diffrn_measurement_details
;
List of Runs (angles in degrees, time in seconds):

  # Type    Start    End  Width  t~exp~   \w     \q     \k     \f   Frames
#--------------------------------------------------------------------------
  1  \w    -67.00 -27.00   1.00    1.00    --   -5.60 -61.00-121.00   40
  2  \w    -35.00  52.00   1.00    1.00    --   -5.60  57.00  90.00   87
;
_diffrn_measurement_device 'four-circle diffractometer'
_diffrn_measurement_device_type 'XtaLAB AFC11 (RINC): Kappa single'
_diffrn_measurement_method '\w scans'
_diffrn_orient_matrix_type 'CrysAlisPro convention (1999,Acta A55,543-557)'
_diffrn_orient_matrix_UB_11 -0.0316783000
_diffrn_orient_matrix_UB_12 -0.0078156000
_diffrn_orient_matrix_UB_13 -0.0429035000
_diffrn_orient_matrix_UB_21 0.0415582000
_diffrn_orient_matrix_UB_22 0.0101230000
_diffrn_orient_matrix_UB_23 -0.0326271000
_diffrn_orient_matrix_UB_31 -0.0152678000
_diffrn_orient_matrix_UB_32 -0.0529266000
_diffrn_orient_matrix_UB_33 0.0001008000
_diffrn_radiation_monochromator graphite
_diffrn_radiation_probe x-ray
_diffrn_radiation_type MoK\a
_diffrn_radiation_wavelength 0.71073
_diffrn_reflns_av_R_equivalents 0.0173
_diffrn_reflns_av_unetI/netI 0.0217
_diffrn_reflns_Laue_measured_fraction_full 0.991
_diffrn_reflns_Laue_measured_fraction_max 0.825
_diffrn_reflns_limit_h_max 19
_diffrn_reflns_limit_h_min -11
_diffrn_reflns_limit_k_max 18
_diffrn_reflns_limit_k_min -19
_diffrn_reflns_limit_l_max 15
_diffrn_reflns_limit_l_min -17
_diffrn_reflns_number 3289
_diffrn_reflns_point_group_measured_fraction_full 0.991
_diffrn_reflns_point_group_measured_fraction_max 0.825
_diffrn_reflns_theta_full 25.242
_diffrn_reflns_theta_max 29.043
_diffrn_reflns_theta_min 3.492
_diffrn_source 'fine-focus sealed X-ray tube'
_diffrn_source_type 'Enhance (Mo) X-ray Source'
_exptl_absorpt_coefficient_mu 2.330
_exptl_absorpt_correction_T_max 1.00000
_exptl_absorpt_correction_T_min 0.41341
_exptl_absorpt_correction_type multi-scan
_exptl_absorpt_process_details
;
CrysAlisPro 1.171.39.30c (Rigaku Oxford Diffraction, 2017)
Empirical absorption correction using spherical harmonics,
 implemented in SCALE3 ABSPACK scaling algorithm.
;
_exptl_crystal_colour 'clear light colourless'
_exptl_crystal_colour_lustre clear
_exptl_crystal_colour_modifier light
_exptl_crystal_colour_primary colourless
_exptl_crystal_density_diffrn 1.676
_exptl_crystal_description block
_exptl_crystal_F_000 1320
_exptl_crystal_size_max 0.45
_exptl_crystal_size_mid 0.4
_exptl_crystal_size_min 0.4
_refine_diff_density_max 0.402
_refine_diff_density_min -0.274
_refine_diff_density_rms 0.057
_refine_ls_extinction_method none
_refine_ls_goodness_of_fit_ref 1.050
_refine_ls_hydrogen_treatment constr
_refine_ls_matrix_type full
_refine_ls_number_parameters 59
_refine_ls_number_reflns 1267
_refine_ls_number_restraints 0
_refine_ls_restrained_S_all 1.050
_refine_ls_R_factor_all 0.0226
_refine_ls_R_factor_gt 0.0209
_refine_ls_shift/su_max 0.001
_refine_ls_shift/su_mean 0.000
_refine_ls_structure_factor_coef Fsqd
_refine_ls_weighting_details 'w=1/[\s^2^(Fo^2^)+(0.0249P)^2^+3.2591P] where P=(Fo^2^+2Fc^2^)/3'
_refine_ls_weighting_scheme calc
_refine_ls_wR_factor_gt 0.0510
_refine_ls_wR_factor_ref 0.0516
_reflns_Friedel_coverage 0.000
_reflns_number_gt 1199
_reflns_number_total 1267
_reflns_threshold_expression 'I > 2\s(I)'
_cod_data_source_file c9dt02061f2.cif
_cod_data_source_block s4915r
_cod_original_cell_volume 2575.8(4)
_cod_original_sg_symbol_H-M 'R -3'
_cod_database_code 7701624
_shelxl_version_number 2014/6
_chemical_oxdiff_formula Ga1S6O3C3H9
_shelx_space_group_comment
;
The symmetry employed for this shelxl refinement is uniquely defined
by the following loop, which should always be used as a source of
symmetry information in preference to the above space-group names.
They are only intended as comments.
;
_reflns_odcompleteness_completeness 99.15
_reflns_odcompleteness_iscentric 1
_reflns_odcompleteness_theta 25.30
_olex2_refinement_description
;
1. Fixed Uiso
 At 1.2 times of:
  All C(H,H) groups
 At 1.5 times of:
  All C(H,H,H) groups
2.a Secondary CH2 refined with riding coordinates:
 C2(H2A,H2B)
2.b Idealised Me refined as rotating group:
 C3(H3A,H3B,H3C)
;
_olex2_submission_special_instructions 'No special instructions were received'
_oxdiff_exptl_absorpt_empirical_details
;
Empirical correction (ABSPACK) includes:
- Absorption correction using spherical harmonics
- Frame scaling
;
_oxdiff_exptl_absorpt_empirical_full_max 2.023
_oxdiff_exptl_absorpt_empirical_full_min 0.681

loop_
_space_group_symop_operation_xyz
'x, y, z'
'-y, x-y, z'
'-x+y, -x, z'
'x+2/3, y+1/3, z+1/3'
'-y+2/3, x-y+1/3, z+1/3'
'-x+y+2/3, -x+1/3, z+1/3'
'x+1/3, y+2/3, z+2/3'
'-y+1/3, x-y+2/3, z+2/3'
'-x+y+1/3, -x+2/3, z+2/3'
'-x, -y, -z'
'y, -x+y, -z'
'x-y, x, -z'
'-x+2/3, -y+1/3, -z+1/3'
'y+2/3, -x+y+1/3, -z+1/3'
'x-y+2/3, x+1/3, -z+1/3'
'-x+1/3, -y+2/3, -z+2/3'
'y+1/3, -x+y+2/3, -z+2/3'
'x-y+1/3, x+2/3, -z+2/3'

loop_
_atom_site_label
_atom_site_type_symbol
_atom_site_fract_x
_atom_site_fract_y
_atom_site_fract_z
_atom_site_U_iso_or_equiv
_atom_site_adp_type
_atom_site_occupancy
_atom_site_site_symmetry_order
_atom_site_calc_flag
_atom_site_refinement_flags_posn
_atom_site_refinement_flags_adp
_atom_site_refinement_flags_occupancy
Ga1 Ga 0.3333 0.6667 0.46652(2) 0.01669(10) Uani 1 3 d S T P
S1 S 0.40000(3) 0.57367(3) 0.55834(3) 0.01824(11) Uani 1 1 d . . .
S2 S 0.28901(3) 0.51274(3) 0.36413(3) 0.01974(11) Uani 1 1 d . . .
O1 O 0.35393(9) 0.40394(8) 0.46946(8) 0.0214(2) Uani 1 1 d . . .
C1 C 0.34713(11) 0.48754(12) 0.46175(11) 0.0171(3) Uani 1 1 d . . .
C2 C 0.31711(14) 0.32934(13) 0.38620(13) 0.0258(4) Uani 1 1 d . . .
H2A H 0.3667 0.3550 0.3293 0.031 Uiso 1 1 calc R . .
H2B H 0.2500 0.3178 0.3611 0.031 Uiso 1 1 calc R . .
C3 C 0.30619(16) 0.23128(14) 0.42716(15) 0.0317(4) Uani 1 1 d . . .
H3A H 0.2825 0.1797 0.3730 0.048 Uiso 1 1 calc GR . .
H3B H 0.2561 0.2061 0.4827 0.048 Uiso 1 1 calc GR . .
H3C H 0.3728 0.2439 0.4525 0.048 Uiso 1 1 calc GR . .

loop_
_atom_site_aniso_label
_atom_site_aniso_U_11
_atom_site_aniso_U_22
_atom_site_aniso_U_33
_atom_site_aniso_U_23
_atom_site_aniso_U_13
_atom_site_aniso_U_12
Ga1 0.01504(12) 0.01504(12) 0.01999(16) 0.000 0.000 0.00752(6)
S1 0.0190(2) 0.0176(2) 0.01917(19) -0.00292(14) -0.00282(14) 0.00985(15)
S2 0.0209(2) 0.0189(2) 0.02033(19) -0.00272(14) -0.00402(15) 0.01071(16)
O1 0.0253(6) 0.0183(5) 0.0236(5) -0.0041(4) -0.0042(5) 0.0132(5)
C1 0.0135(7) 0.0171(7) 0.0201(7) 0.0005(6) 0.0028(6) 0.0073(6)
C2 0.0306(9) 0.0206(8) 0.0265(8) -0.0097(7) -0.0073(7) 0.0131(7)
C3 0.0360(10) 0.0206(8) 0.0384(10) -0.0047(7) -0.0029(8) 0.0140(8)

loop_
_atom_type_symbol
_atom_type_description
_atom_type_scat_dispersion_real
_atom_type_scat_dispersion_imag
_atom_type_scat_source
C C 0.0033 0.0016 'International Tables Vol C Tables 4.2.6.8 and 6.1.1.4'
H H 0.0000 0.0000 'International Tables Vol C Tables 4.2.6.8 and 6.1.1.4'
Ga Ga 0.2307 1.6083 'International Tables Vol C Tables 4.2.6.8 and 6.1.1.4'
O O 0.0106 0.0060 'International Tables Vol C Tables 4.2.6.8 and 6.1.1.4'
S S 0.1246 0.1234 'International Tables Vol C Tables 4.2.6.8 and 6.1.1.4'

loop_
_geom_angle_atom_site_label_1
_geom_angle_atom_site_label_2
_geom_angle_atom_site_label_3
_geom_angle
_geom_angle_site_symmetry_1
_geom_angle_site_symmetry_3
S1 Ga1 S1 97.068(14) 3_565 2_665
S1 Ga1 S1 97.064(14) 3_565 .
S1 Ga1 S1 97.065(14) 2_665 .
S1 Ga1 S2 97.969(14) . 2_665
S1 Ga1 S2 74.108(13) 2_665 2_665
S1 Ga1 S2 97.970(14) 2_665 3_565
S1 Ga1 S2 163.388(13) 2_665 .
S1 Ga1 S2 163.391(13) 3_565 2_665
S1 Ga1 S2 163.389(13) . 3_565
S1 Ga1 S2 74.108(13) . .
S1 Ga1 S2 97.968(14) 3_565 .
S1 Ga1 S2 74.110(13) 3_565 3_565
S2 Ga1 S2 92.907(15) 3_565 2_665
S2 Ga1 S2 92.908(15) 3_565 .
S2 Ga1 S2 92.907(15) 2_665 .
C1 S1 Ga1 83.96(5) . .
C1 S2 Ga1 82.38(5) . .
C1 O1 C2 119.58(12) . .
S2 C1 S1 119.49(9) . .
O1 C1 S1 116.07(11) . .
O1 C1 S2 124.44(11) . .
O1 C2 H2A 110.3 . .
O1 C2 H2B 110.3 . .
O1 C2 C3 107.27(13) . .
H2A C2 H2B 108.5 . .
C3 C2 H2A 110.3 . .
C3 C2 H2B 110.3 . .
C2 C3 H3A 109.5 . .
C2 C3 H3B 109.5 . .
C2 C3 H3C 109.5 . .
H3A C3 H3B 109.5 . .
H3A C3 H3C 109.5 . .
H3B C3 H3C 109.5 . .

loop_
_geom_bond_atom_site_label_1
_geom_bond_atom_site_label_2
_geom_bond_distance
_geom_bond_site_symmetry_2
Ga1 S1 2.4122(4) 3_565
Ga1 S1 2.4122(4) 2_665
Ga1 S1 2.4122(4) .
Ga1 S2 2.4642(4) .
Ga1 S2 2.4642(4) 3_565
Ga1 S2 2.4642(4) 2_665
S1 C1 1.7020(15) .
S2 C1 1.7000(15) .
O1 C1 1.3143(19) .
O1 C2 1.4645(19) .
C2 H2A 0.9900 .
C2 H2B 0.9900 .
C2 C3 1.499(2) .
C3 H3A 0.9800 .
C3 H3B 0.9800 .
C3 H3C 0.9800 .

loop_
_geom_torsion_atom_site_label_1
_geom_torsion_atom_site_label_2
_geom_torsion_atom_site_label_3
_geom_torsion_atom_site_label_4
_geom_torsion
Ga1 S1 C1 S2 2.41(8)
Ga1 S1 C1 O1 -176.94(12)
Ga1 S2 C1 S1 -2.37(8)
Ga1 S2 C1 O1 176.93(13)
C1 O1 C2 C3 -163.98(14)
C2 O1 C1 S1 -175.60(11)
C2 O1 C1 S2 5.1(2)
